data_4133996
loop_
_publ_author_name
'Wang, Li-Juan'
'Li, Xin'
'Bai, Sha'
'Wang, Yaoyu'
'Han, Ying-Feng'

_publ_section_title
;
 Self-Assembly, Structural Transformation and Guest-Binding Properties of
 Supramolecular Assemblies with Triangular Metal-Metal Bonded Units.
;
_journal_name_full 'Journal of the American Chemical Society'
_journal_paper_doi 10.1021/jacs.9b12309
_journal_year 2020
_chemical_formula_moiety 'C236 H300 B7 F28 N28 O16 Pd12 S12'
_chemical_formula_sum 'C236 H300 B7 F28 N28 O16 Pd12 S12'
_chemical_formula_weight 6054.25
_space_group_crystal_system monoclinic
_space_group_IT_number 15
_space_group_name_Hall '-C 2yc'
_space_group_name_H-M_alt 'C 1 2/c 1'
_atom_sites_solution_hydrogens mixed
_atom_sites_solution_primary iterative
_audit_creation_date 2019-11-03
_audit_creation_method
;
Olex2 1.2
(compiled 2018.05.29 svn.r3508 for OlexSys, GUI svn.r5506)
;
_cell_angle_alpha 90
_cell_angle_beta 99.525(2)
_cell_angle_gamma 90
_cell_formula_units_Z 4
_cell_length_a 50.785(3)
_cell_length_b 23.3504(15)
_cell_length_c 25.3445(17)
_cell_measurement_reflns_used 9850
_cell_measurement_temperature 153(2)
_cell_measurement_theta_max 25.24
_cell_measurement_theta_min 2.24
_cell_volume 29640(3)
_computing_molecular_graphics 'Olex2 (Dolomanov et al., 2009)'
_computing_publication_material 'Olex2 (Dolomanov et al., 2009)'
_computing_structure_refinement 'ShelXL (Sheldrick, 2015)'
_computing_structure_solution 'olex2.solve (Bourhis et al., 2015)'
_diffrn_ambient_temperature 153.01
_diffrn_measured_fraction_theta_full 0.999
_diffrn_measured_fraction_theta_max 0.999
_diffrn_measurement_device_type 'Bruker APEX-II CCD'
_diffrn_measurement_method '\f and \w scans'
_diffrn_radiation_type MoK\a
_diffrn_radiation_wavelength 0.71073
_diffrn_reflns_av_R_equivalents 0.0412
_diffrn_reflns_av_unetI/netI 0.0291
_diffrn_reflns_Laue_measured_fraction_full 0.999
_diffrn_reflns_Laue_measured_fraction_max 0.999
_diffrn_reflns_limit_h_max 60
_diffrn_reflns_limit_h_min -60
_diffrn_reflns_limit_k_max 27
_diffrn_reflns_limit_k_min -27
_diffrn_reflns_limit_l_max 30
_diffrn_reflns_limit_l_min -29
_diffrn_reflns_number 197515
_diffrn_reflns_point_group_measured_fraction_full 0.999
_diffrn_reflns_point_group_measured_fraction_max 0.999
_diffrn_reflns_theta_full 25.009
_diffrn_reflns_theta_max 25.009
_diffrn_reflns_theta_min 2.212
_diffrn_standards_number 0
_exptl_absorpt_coefficient_mu 0.866
_exptl_absorpt_correction_T_max 0.841
_exptl_absorpt_correction_T_min 0.805
_exptl_absorpt_correction_type multi-scan
_exptl_crystal_colour red
_exptl_crystal_colour_primary red
_exptl_crystal_density_diffrn 1.357
_exptl_crystal_description block
_exptl_crystal_F_000 12284
_exptl_crystal_size_max 0.25
_exptl_crystal_size_mid 0.22
_exptl_crystal_size_min 0.2
_refine_diff_density_max 1.999
_refine_diff_density_min -1.501
_refine_diff_density_rms 0.134
_refine_ls_extinction_method none
_refine_ls_goodness_of_fit_ref 1.042
_refine_ls_hydrogen_treatment constr
_refine_ls_matrix_type full
_refine_ls_number_parameters 1567
_refine_ls_number_reflns 26102
_refine_ls_number_restraints 408
_refine_ls_restrained_S_all 1.053
_refine_ls_R_factor_all 0.1038
_refine_ls_R_factor_gt 0.0859
_refine_ls_shift/su_max 0.002
_refine_ls_shift/su_mean 0.000
_refine_ls_structure_factor_coef Fsqd
_refine_ls_weighting_details 'w=1/[\s^2^(Fo^2^)+(0.1218P)^2^+415.6122P] where P=(Fo^2^+2Fc^2^)/3'
_refine_ls_weighting_scheme calc
_refine_ls_wR_factor_gt 0.2382
_refine_ls_wR_factor_ref 0.2576
_reflns_Friedel_coverage 0.000
_reflns_number_gt 20232
_reflns_number_total 26102
_reflns_threshold_expression 'I > 2\s(I)'
_cod_data_source_file ja9b12309_si_002.cif
_cod_data_source_block Complex_2a
_cod_database_code 4133996
_shelx_shelxl_version_number 2018/3
_shelx_space_group_comment
;
The symmetry employed for this shelxl refinement is uniquely defined
by the following loop, which should always be used as a source of
symmetry information in preference to the above space-group names.
They are only intended as comments.
;
_shelx_estimated_absorpt_t_max 0.846
_shelx_estimated_absorpt_t_min 0.813
_olex2_refinement_description
;
1. Fixed Uiso
 At 1.2 times of:
  All C(H) groups, All C(H,H) groups
 At 1.5 times of:
  All C(H,H,H) groups
2. Restrained distances
 C107-C108
 1.54 with sigma of 0.02
 F4-B1 = F1-B1 = F2-B1 = F3-B1
 1.34 with sigma of 0.001
 F5-B2 = F7-B2 = F8-B2 = F6-B2
 1.34 with sigma of 0.01
 C103-C104
 1.48 with sigma of 0.005
 C102-C103
 1.48 with sigma of 0.005
 C102-C101
 1.53 with sigma of 0.005
 C50-C49 = C51-C50
 1.48 with sigma of 0.01
 C80-C81
 1.48 with sigma of 0.005
 F10-B3 = F12-B3 = F9-B3
 1.34 with sigma of 0.01
 C74-C75
 1.45 with sigma of 0.001
 C74-C73
 1.53 with sigma of 0.005
 C48-C73
 3.96 with sigma of 0.01
 C75-C73
 2.5 with sigma of 0.005
 C51-C52
 1.53 with sigma of 0.01
 C75-C74
 1.54 with sigma of 0.02
 C75-C73
 2.5 with sigma of 0.04
 F3-F1 \\sim F3-F2 \\sim F3-F4 \\sim F1-F2 \\sim F1-F4 \\sim F2-F4
 with sigma of 0.001
 F5-F7 \\sim F5-F8 \\sim F5-F6 \\sim F7-F8 \\sim F7-F6 \\sim F8-F6
 with sigma of 0.001
 F12-F11 \\sim F12-F9 \\sim F12-F10 \\sim F11-F9 \\sim F11-F10 \\sim F9-F10
 with sigma of 0.001
3. Rigid bond restraints
 C29, N2, C30, C31, N1
 with sigma for 1-2 distances of 0.01 and sigma for 1-3 distances of 0.02
 C57, N5, C59, C58, N6
 with sigma for 1-2 distances of 0.01 and sigma for 1-3 distances of 0.02
4. Uiso/Uaniso restraints and constraints
C104 \\sim C103 \\sim C102 \\sim C101: within 2A with sigma of 0.01 and sigma
for terminal atoms of 0.02
C84 \\sim C83: within 2A with sigma of 0.01 and sigma for terminal atoms of 0.02
C110 \\sim C109 \\sim C108 \\sim C107: within 2A with sigma of 0.01 and sigma
for terminal atoms of 0.02
B1 \\sim F3 \\sim F1 \\sim F4 \\sim F2 \\sim F6 \\sim B2 \\sim F5 \\sim F7
\\sim F8: within 2A with sigma of 0.01 and sigma for terminal atoms of 0.02
C51 \\sim C50 \\sim C49: within 2A with sigma of 0.01 and sigma for terminal
atoms of 0.02
C73 \\sim C74 \\sim C75 \\sim C76: within 2A with sigma of 0.01 and sigma for
terminal atoms of 0.02
C49 \\sim C50 \\sim C51 \\sim C52: within 2A with sigma of 0.01 and sigma for
terminal atoms of 0.02
Uanis(C113) \\sim Ueq, Uanis(C59) \\sim Ueq, Uanis(C58) \\sim Ueq, Uanis(C78)
\\sim Ueq, Uanis(N6) \\sim Ueq, Uanis(C77) \\sim Ueq, Uanis(C82) \\sim Ueq,
Uanis(C81) \\sim Ueq, Uanis(C80) \\sim Ueq, Uanis(C79) \\sim Ueq, Uanis(F9)
\\sim Ueq, Uanis(F12) \\sim Ueq: with sigma of 0.005 and sigma for terminal
atoms of 0.005
Uanis(F10) \\sim Ueq, Uanis(F14) \\sim Ueq, Uanis(F4AA) \\sim Ueq, Uanis(C115)
\\sim Ueq, Uanis(C84) \\sim Ueq, Uanis(C87) \\sim Ueq, Uanis(C75) \\sim Ueq,
Uanis(C47) \\sim Ueq, Uanis(B3) \\sim Ueq: with sigma of 0.005 and sigma for
terminal atoms of 0.005
Uanis(C49) \\sim Ueq, Uanis(C50) \\sim Ueq, Uanis(C105) \\sim Ueq, Uanis(B2)
\\sim Ueq, Uanis(F5) \\sim Ueq, Uanis(F6) \\sim Ueq, Uanis(F7) \\sim Ueq,
Uanis(F8) \\sim Ueq: with sigma of 0.005 and sigma for terminal atoms of 0.005
Uanis(B4) \\sim Ueq: with sigma of 0.005 and sigma for terminal atoms of 0.005
Uanis(C74) \\sim Ueq: with sigma of 0.005 and sigma for terminal atoms of 0.005
Uanis(C48) \\sim Ueq: with sigma of 0.005 and sigma for terminal atoms of 0.005
5. Others
 Fixed Sof: F3(0.5) F1(0.5) B1(0.5) F4(0.5) F2(0.5) B2(0.5) F5(0.5) F6(0.5)
 F7(0.5) F8(0.5)
6.a Riding coordinates:
 C48(H48A,H48B,H48C), C73(H73A,H73B,H73C), C52(H52A,H52B,H52C)
6.b Ternary CH refined with riding coordinates:
 C26(H26), C25(H25), C14(H14), C27(H27), C24(H24), C11(H11), C8(H8), C6(H6),
 C17(H17), C16(H16), C15(H15), C5(H5), C18(H18), C3(H3), C19(H19), C28(H28),
 C13(H13), C20(H20), C7(H7), C21(H21), C4(H4), C12(H12), C23(H23), C9(H9),
 C1(H1), C10(H10), C2(H2), C22(H22)
6.c Secondary CH2 refined with riding coordinates:
 C55(H55A,H55B), C49(H49A,H49B), C45(H45A,H45B), C50(H50A,H50B), C110(H11A,
 H11B), C111(H11C,H11D), C46(H46A,H46B), C105(H10A,H10B), C76(H76A,H76B),
 C104(H10C,H10D), C82(H82A,H82B), C53(H53A,H53B), C84(H84A,H84B), C81(H81A,
 H81B), C75(H75A,H75B), C47(H47A,H47B), C78(H78A,H78B), C80(H80A,H80B),
 C109(H10E,H10F), C103(H10J,H10K), C102(H10L,H10M), C108(H10Q,H10R), C51(H51A,
 H51B), C74(H74A,H74B)
6.d Aromatic/amide H refined with riding coordinates:
 C66(H66), C65(H65), C33(H33), C62(H62), C93(H93), C31(H31), C30(H30),
 C41(H41), C69(H69), C36(H36), C38(H38), C94(H94), C90(H90), C72(H72), C43(H43),
  C100(H100), C97(H97), C58(H58), C59(H59), C44(H44), C71(H71), C115(H115),
 C118(H118), C99(H99), C87(H87), C86(H86)
6.e Fitted pentagon refined as free rotating group:
 C29(N1,C31,C30,N2), C57(N6,C58,C59,N5)
6.f Idealised Me refined as rotating group:
 C117(H11H,H11I,H11J), C116(H11K,H11L,H11M), C56(H56A,H56B,H56C), C114(H11N,
 H11O,H11P), C54(H54A,H54B,H54C), C112(H11E,H11F,H11G), C77(H77A,H77B,H77C),
 C106(H10G,H10H,H10I), C107(H10N,H10O,H10P), C83(H83A,H83B,H83C), C79(H79A,H79B,
 H79C), C113(H11Q,H11R,H11S), C101(H10S,H10T,H10U)
;
_platon_squeeze_void_probe_radius 1.20
_olex2_submission_special_instructions 'No special instructions were received'

loop_
_space_group_symop_operation_xyz
'x, y, z'
'-x, y, -z+1/2'
'x+1/2, y+1/2, z'
'-x+1/2, y+1/2, -z+1/2'
'-x, -y, -z'
'x, -y, z-1/2'
'-x+1/2, -y+1/2, -z'
'x+1/2, -y+1/2, z-1/2'

loop_
_atom_site_label
_atom_site_type_symbol
_atom_site_fract_x
_atom_site_fract_y
_atom_site_fract_z
_atom_site_U_iso_or_equiv
_atom_site_adp_type
_atom_site_occupancy
_atom_site_site_symmetry_order
_atom_site_calc_flag
_atom_site_refinement_flags_posn
_atom_site_refinement_flags_adp
_atom_site_refinement_flags_occupancy
_atom_site_disorder_assembly
_atom_site_disorder_group
Pd4 Pd 0.82660(2) 0.42805(3) 0.40116(3) 0.05479(18) Uani 1 1 d . . . . .
Pd5 Pd 0.81580(2) 0.33863(3) 0.32948(3) 0.05379(18) Uani 1 1 d . . . . .
Pd6 Pd 0.86780(2) 0.37863(3) 0.35693(3) 0.05727(19) Uani 1 1 d . . . . .
Pd2 Pd 0.64232(2) 0.29421(3) 0.36812(3) 0.05869(19) Uani 1 1 d . . . . .
Pd3 Pd 0.65359(2) 0.37159(3) 0.45196(3) 0.05692(19) Uani 1 1 d . . . . .
Pd1 Pd 0.60205(2) 0.33020(3) 0.42228(3) 0.0622(2) Uani 1 1 d . . . . .
S5 S 0.71980(5) 0.22452(12) 0.71425(10) 0.0673(6) Uani 1 1 d . . . . .
S4 S 0.81469(5) 0.50978(11) 0.45129(11) 0.0694(6) Uani 1 1 d . . . . .
S6 S 0.58568(5) 0.14184(13) 0.65388(10) 0.0721(7) Uani 1 1 d . . . . .
S2 S 0.65086(6) 0.24154(14) 0.29002(13) 0.0845(8) Uani 1 1 d . . . . .
S1 S 0.55668(5) 0.32946(15) 0.44594(11) 0.0830(8) Uani 1 1 d . . . . .
S3 S 0.68902(6) 0.42176(13) 0.50998(12) 0.0788(7) Uani 1 1 d . . . . .
O4 O 0.75403(17) 0.5443(3) 0.3939(3) 0.087(2) Uani 1 1 d . . . . .
O6 O 0.63778(18) 0.2505(4) 0.7707(3) 0.098(3) Uani 1 1 d . . . . .
N4 N 0.56076(16) 0.0452(4) 0.6831(3) 0.073(2) Uani 1 1 d . . . . .
O2 O 0.59264(16) -0.0087(4) 0.5430(3) 0.084(2) Uani 1 1 d . . . . .
O1 O 0.55983(16) 0.1892(4) 0.3180(3) 0.094(2) Uani 1 1 d . . . . .
O3 O 0.69504(18) 0.3063(3) 0.2275(3) 0.090(2) Uani 1 1 d . . . . .
N7 N 0.76763(17) 0.4686(4) 0.4783(3) 0.077(2) Uani 1 1 d . . . . .
N11 N 0.6899(2) 0.2785(4) 0.7807(3) 0.080(2) Uani 1 1 d . . . . .
C26 C 0.86542(19) 0.2985(4) 0.4007(4) 0.062(2) Uani 1 1 d . . . . .
H26 H 0.880074 0.271023 0.396825 0.075 Uiso 1 1 calc R . . . .
F5AA F 0.52228(18) 0.0568(4) 0.2567(3) 0.134(3) Uani 1 1 d . . . . .
O5 O 0.6064(2) 0.4588(5) 0.5549(4) 0.123(4) Uani 1 1 d . . . . .
C63 C 0.72656(18) 0.4091(4) 0.3287(4) 0.062(2) Uani 1 1 d . . . . .
N8 N 0.79561(18) 0.5049(5) 0.5434(3) 0.088(3) Uani 1 1 d . . . . .
C64 C 0.73249(18) 0.3725(4) 0.3733(4) 0.066(2) Uani 1 1 d . . . . .
N3 N 0.56040(16) 0.0503(4) 0.5975(3) 0.073(2) Uani 1 1 d . . . . .
C25 C 0.8397(2) 0.2752(4) 0.3854(4) 0.066(2) Uani 1 1 d . . . . .
H25 H 0.839642 0.235480 0.370571 0.079 Uiso 1 1 calc R . . . .
C66 C 0.73387(19) 0.4682(4) 0.3358(4) 0.067(2) Uani 1 1 d . . . . .
H66 H 0.729646 0.493847 0.306453 0.080 Uiso 1 1 calc R . . . .
C14 C 0.6462(2) 0.3091(5) 0.5134(4) 0.071(3) Uani 1 1 d . . . . .
H14 H 0.649923 0.324027 0.550825 0.085 Uiso 1 1 calc R . . . .
F15 F 0.5903(2) -0.0231(5) 0.3586(3) 0.153(4) Uani 1 1 d . . . . .
C27 C 0.8735(2) 0.3427(5) 0.4378(4) 0.067(3) Uani 1 1 d . . . . .
H27 H 0.892709 0.339903 0.454684 0.081 Uiso 1 1 calc R . . . .
C24 C 0.8159(2) 0.2901(5) 0.4035(4) 0.072(3) Uani 1 1 d . . . . .
H24 H 0.802328 0.258775 0.400999 0.087 Uiso 1 1 calc R . . . .
C67 C 0.7467(2) 0.4884(4) 0.3833(4) 0.070(3) Uani 1 1 d . . . . .
C11 C 0.6526(2) 0.2210(4) 0.4192(5) 0.074(3) Uani 1 1 d . . . . .
H11 H 0.659885 0.187208 0.402273 0.089 Uiso 1 1 calc R . . . .
N10 N 0.6582(2) 0.4886(4) 0.5651(4) 0.091(3) Uani 1 1 d . . . . .
N12 N 0.7228(2) 0.2304(5) 0.8230(4) 0.095(3) Uani 1 1 d . . . . .
C65 C 0.7254(2) 0.3147(4) 0.3678(5) 0.073(3) Uani 1 1 d . . . . .
H65 H 0.729655 0.288945 0.397021 0.087 Uiso 1 1 calc R . . . .
C33 C 0.5409(2) 0.1847(5) 0.4485(4) 0.075(3) Uani 1 1 d . . . . .
H33 H 0.530123 0.207115 0.467855 0.090 Uiso 1 1 calc R . . . .
C8 C 0.61937(19) 0.2870(5) 0.4976(4) 0.072(3) Uani 1 1 d . . . . .
H8 H 0.608029 0.289119 0.526298 0.087 Uiso 1 1 calc R . . . .
C32 C 0.5436(2) 0.2009(5) 0.3982(4) 0.076(3) Uani 1 1 d . . . . .
C62 C 0.7134(2) 0.3886(5) 0.2802(4) 0.072(3) Uani 1 1 d . . . . .
H62 H 0.709281 0.414006 0.250736 0.087 Uiso 1 1 calc R . . . .
C6 C 0.6439(2) 0.4456(4) 0.4022(4) 0.076(3) Uani 1 1 d . . . . .
H6 H 0.653638 0.481293 0.415816 0.092 Uiso 1 1 calc R . . . .
C17 C 0.7994(2) 0.4224(5) 0.2882(4) 0.071(3) Uani 1 1 d . . . . .
H17 H 0.779759 0.422231 0.274435 0.085 Uiso 1 1 calc R . . . .
C70 C 0.79187(18) 0.4937(4) 0.4908(4) 0.065(2) Uani 1 1 d . . . . .
C93 C 0.6687(2) 0.4153(5) 0.6339(4) 0.076(3) Uani 1 1 d . . . . .
H93 H 0.687067 0.425176 0.636750 0.091 Uiso 1 1 calc R . . . .
C42 C 0.56900(18) 0.0790(5) 0.6449(4) 0.068(3) Uani 1 1 d . . . . .
C29 C 0.53504(12) 0.3054(4) 0.3928(2) 0.082(3) Uani 1 1 d . U . . .
N1 N 0.53095(13) 0.2481(3) 0.3745(3) 0.086(3) Uani 1 1 d G U . . .
C31 C 0.51071(16) 0.2485(4) 0.3285(3) 0.102(4) Uani 1 1 d G U . . .
H31 H 0.503984 0.215969 0.308120 0.123 Uiso 1 1 calc R . . . .
C30 C 0.50230(14) 0.3060(4) 0.3184(3) 0.106(4) Uani 1 1 d G U . . .
H30 H 0.488958 0.318748 0.290098 0.127 Uiso 1 1 calc R . . . .
N2 N 0.51734(15) 0.3412(3) 0.3582(3) 0.096(3) Uani 1 1 d G U . . .
C16 C 0.8081(2) 0.4667(4) 0.3242(4) 0.067(2) Uani 1 1 d . . . . .
H16 H 0.793758 0.495039 0.327951 0.080 Uiso 1 1 calc R . . . .
C41 C 0.5509(2) 0.1174(6) 0.5247(4) 0.077(3) Uani 1 1 d . . . . .
H41 H 0.540056 0.138565 0.544742 0.093 Uiso 1 1 calc R . . . .
C88 C 0.6503(3) 0.4423(5) 0.5979(5) 0.091(4) Uani 1 1 d . . . . .
C15 C 0.8344(2) 0.4888(4) 0.3403(4) 0.069(2) Uani 1 1 d . . . . .
H15 H 0.834695 0.529524 0.352442 0.083 Uiso 1 1 calc R . . . .
C68 C 0.75406(19) 0.4500(4) 0.4267(4) 0.066(2) Uani 1 1 d . . . . .
C5 C 0.6564(2) 0.4137(5) 0.3656(5) 0.075(3) Uani 1 1 d . . . . .
H5 H 0.674591 0.427482 0.361201 0.090 Uiso 1 1 calc R . . . .
C18 C 0.8150(3) 0.3891(5) 0.2573(4) 0.080(3) Uani 1 1 d . . . . .
H18 H 0.804658 0.371517 0.224332 0.096 Uiso 1 1 calc R . . . .
C95 C 0.6706(2) 0.3059(5) 0.7391(4) 0.078(3) Uani 1 1 d . . . . .
C69 C 0.74648(19) 0.3941(4) 0.4216(4) 0.069(3) Uani 1 1 d . . . . .
H69 H 0.750769 0.369132 0.451353 0.083 Uiso 1 1 calc R . . . .
F10 F 0.73451(17) 0.4501(4) 0.6401(3) 0.147(3) Uani 1 1 d D U . . .
C34 C 0.5536(2) 0.1352(6) 0.4727(4) 0.077(3) Uani 1 1 d . . . . .
C92 C 0.6609(2) 0.3725(5) 0.6675(4) 0.076(3) Uani 1 1 d . . . . .
C40 C 0.5639(2) 0.0702(5) 0.5459(4) 0.074(3) Uani 1 1 d . . . . .
F13 F 0.6284(3) -0.0486(6) 0.3319(4) 0.179(5) Uani 1 1 d . . . . .
C3 C 0.6173(3) 0.3562(5) 0.3156(4) 0.081(3) Uani 1 1 d . . . . .
H3 H 0.611607 0.342176 0.278129 0.097 Uiso 1 1 calc R . . . .
C19 C 0.8426(3) 0.3898(5) 0.2589(4) 0.082(3) Uani 1 1 d . . . . .
H19 H 0.849202 0.364351 0.232082 0.098 Uiso 1 1 calc R . . . .
F14 F 0.6266(2) 0.0320(5) 0.3840(5) 0.159(4) Uani 1 1 d . U . . .
C28 C 0.8584(2) 0.3763(4) 0.4669(4) 0.069(3) Uani 1 1 d . . . . .
H28 H 0.868745 0.400212 0.495801 0.083 Uiso 1 1 calc R . . . .
N14 N 0.6427(3) 0.5128(6) 0.2573(6) 0.109(4) Uani 1 1 d . . . . .
C13 C 0.66894(19) 0.2948(5) 0.4921(4) 0.071(3) Uani 1 1 d . . . . .
H13 H 0.685958 0.300676 0.517653 0.085 Uiso 1 1 calc R . . . .
C20 C 0.8619(2) 0.4295(6) 0.2852(4) 0.083(3) Uani 1 1 d . . . . .
H20 H 0.878127 0.434832 0.268045 0.100 Uiso 1 1 calc R . . . .
C36 C 0.5716(2) 0.1196(6) 0.3900(4) 0.080(3) Uani 1 1 d . . . . .
H36 H 0.581853 0.097365 0.369402 0.096 Uiso 1 1 calc R . . . .
C7 C 0.6176(3) 0.4421(5) 0.4120(5) 0.086(3) Uani 1 1 d . . . . .
H7 H 0.612703 0.471330 0.437517 0.103 Uiso 1 1 calc R . . . .
C21 C 0.8583(2) 0.4715(5) 0.3243(4) 0.077(3) Uani 1 1 d . . . . .
H21 H 0.873396 0.499311 0.333025 0.093 Uiso 1 1 calc R . . . .
C4 C 0.6447(3) 0.3754(5) 0.3266(4) 0.078(3) Uani 1 1 d . . . . .
H4 H 0.654135 0.372634 0.295080 0.094 Uiso 1 1 calc R . . . .
C12 C 0.67150(19) 0.2572(4) 0.4494(4) 0.068(3) Uani 1 1 d . . . . .
H12 H 0.690352 0.249676 0.444643 0.082 Uiso 1 1 calc R . . . .
C60 C 0.7117(2) 0.2954(4) 0.3181(5) 0.075(3) Uani 1 1 d . . . . .
C89 C 0.6224(3) 0.4288(6) 0.5935(5) 0.096(4) Uani 1 1 d . . . . .
C39 C 0.5803(2) 0.0366(6) 0.5171(4) 0.076(3) Uani 1 1 d . . . . .
C23 C 0.8120(2) 0.3355(5) 0.4390(4) 0.072(3) Uani 1 1 d . . . . .
H23 H 0.793832 0.336794 0.449089 0.086 Uiso 1 1 calc R . . . .
C9 C 0.61076(19) 0.2453(5) 0.4572(4) 0.072(3) Uani 1 1 d . . . . .
H9 H 0.594511 0.223536 0.463009 0.086 Uiso 1 1 calc R . . . .
C1 C 0.5965(3) 0.4125(6) 0.3837(6) 0.094(4) Uani 1 1 d . . . . .
H1 H 0.578752 0.430273 0.385489 0.113 Uiso 1 1 calc R . . . .
C38 C 0.5825(2) 0.0548(5) 0.4648(4) 0.072(3) Uani 1 1 d . . . . .
H38 H 0.593348 0.033468 0.444686 0.086 Uiso 1 1 calc R . . . .
C98 C 0.7104(2) 0.2454(5) 0.7726(4) 0.074(3) Uani 1 1 d . . . . .
C61 C 0.7061(2) 0.3316(5) 0.2742(5) 0.075(3) Uani 1 1 d . . . . .
F4AA F 0.5007(2) 0.1181(5) 0.2054(5) 0.155(4) Uani 1 1 d . U . . .
C96 C 0.6438(3) 0.2920(5) 0.7365(5) 0.083(3) Uani 1 1 d . . . . .
C10 C 0.6250(2) 0.2191(4) 0.4221(4) 0.073(3) Uani 1 1 d . . . . .
H10 H 0.615079 0.187721 0.400430 0.087 Uiso 1 1 calc R . . . .
C37 C 0.5587(2) 0.1692(6) 0.3681(4) 0.080(3) Uani 1 1 d . . . . .
C91 C 0.6335(2) 0.3588(5) 0.6644(5) 0.081(3) Uani 1 1 d . . . . .
C2 C 0.5959(2) 0.3722(6) 0.3412(5) 0.091(4) Uani 1 1 d . . . . .
H2 H 0.577787 0.365946 0.319462 0.109 Uiso 1 1 calc R . . . .
C94 C 0.6794(2) 0.3445(5) 0.7062(4) 0.074(3) Uani 1 1 d . . . . .
H94 H 0.697888 0.352549 0.709346 0.089 Uiso 1 1 calc R . . . .
C90 C 0.6144(3) 0.3871(6) 0.6259(5) 0.086(3) Uani 1 1 d . . . . .
H90 H 0.596035 0.377286 0.622475 0.103 Uiso 1 1 calc R . . . .
C55 C 0.5626(2) 0.0603(6) 0.7389(4) 0.091(4) Uani 1 1 d . . . . .
H55A H 0.578846 0.083529 0.750282 0.110 Uiso 1 1 calc R . . . .
H55B H 0.564108 0.024970 0.760875 0.110 Uiso 1 1 calc R . . . .
C49 C 0.6078(3) -0.0447(6) 0.5151(5) 0.101(3) Uani 1 1 d D U . . .
H49A H 0.621798 -0.022326 0.501459 0.121 Uiso 1 1 calc R . . . .
H49B H 0.596189 -0.062664 0.484355 0.121 Uiso 1 1 calc R . . . .
C35 C 0.5695(2) 0.1024(6) 0.4427(4) 0.076(3) Uani 1 1 d . . . . .
C22 C 0.8304(3) 0.3700(5) 0.4692(4) 0.077(3) Uani 1 1 d . . . . .
H22 H 0.824629 0.386239 0.501948 0.092 Uiso 1 1 calc R . . . .
C45 C 0.5747(3) 0.1550(7) 0.2844(4) 0.098(4) Uani 1 1 d . . . . .
H45A H 0.568061 0.115082 0.281278 0.118 Uiso 1 1 calc R . . . .
H45B H 0.594009 0.154590 0.299235 0.118 Uiso 1 1 calc R . . . .
C72 C 0.7565(3) 0.4679(7) 0.5250(5) 0.102(4) Uani 1 1 d . . . . .
H72 H 0.739265 0.453692 0.527739 0.122 Uiso 1 1 calc R . . . .
F16 F 0.6073(3) 0.0273(7) 0.2998(6) 0.210(6) Uani 1 1 d . . . . .
C43 C 0.5476(2) -0.0032(6) 0.6600(5) 0.088(3) Uani 1 1 d . . . . .
H43 H 0.540265 -0.032809 0.678707 0.106 Uiso 1 1 calc R . . . .
N9 N 0.6771(3) 0.5361(5) 0.5092(5) 0.111(4) Uani 1 1 d . . . . .
C100 C 0.6892(3) 0.2840(6) 0.8347(4) 0.096(4) Uani 1 1 d . . . . .
H100 H 0.676543 0.305393 0.850216 0.115 Uiso 1 1 calc R . . . .
C50 C 0.6202(3) -0.0894(7) 0.5527(6) 0.123(4) Uani 1 1 d D U . . .
H50A H 0.635019 -0.071494 0.577577 0.148 Uiso 1 1 calc R . . . .
H50B H 0.628193 -0.118596 0.531815 0.148 Uiso 1 1 calc R . . . .
C97 C 0.6255(3) 0.3188(6) 0.6989(5) 0.092(4) Uani 1 1 d . . . . .
H97 H 0.607128 0.309789 0.696284 0.110 Uiso 1 1 calc R . . . .
O7 O 0.5205(3) -0.0635(9) 0.4981(5) 0.195(7) Uani 1 1 d . . . . .
O8 O 0.6302(3) 0.4542(7) 0.1868(6) 0.161(5) Uani 1 1 d . . . . .
C57 C 0.68133(12) 0.2101(3) 0.3030(4) 0.093(4) Uani 1 1 d . U . . .
N6 N 0.68549(17) 0.1499(3) 0.3037(4) 0.112(3) Uani 1 1 d G U . . .
C58 C 0.71341(19) 0.1398(3) 0.3155(5) 0.135(5) Uani 1 1 d G U . . .
H58 H 0.721850 0.103329 0.318462 0.162 Uiso 1 1 calc R . . . .
C59 C 0.72651(12) 0.1936(4) 0.3223(4) 0.112(4) Uani 1 1 d G U . . .
H59 H 0.745249 0.199571 0.330476 0.135 Uiso 1 1 calc R . . . .
N5 N 0.70668(14) 0.2371(3) 0.3145(4) 0.088(3) Uani 1 1 d G U . . .
C110 C 0.6107(5) 0.2422(9) 0.7752(9) 0.182(7) Uani 1 1 d . U . . .
H11A H 0.600909 0.222999 0.742950 0.219 Uiso 1 1 calc R . . . .
H11B H 0.601875 0.279219 0.780050 0.219 Uiso 1 1 calc R . . . .
C44 C 0.5471(2) -0.0011(5) 0.6067(5) 0.085(3) Uani 1 1 d . . . . .
H44 H 0.539366 -0.028305 0.580763 0.102 Uiso 1 1 calc R . . . .
F12 F 0.7235(2) 0.4604(5) 0.7179(4) 0.221(6) Uani 1 1 d D U . . .
C71 C 0.7732(2) 0.4895(7) 0.5641(5) 0.102(4) Uani 1 1 d . . . . .
H71 H 0.770462 0.493827 0.600128 0.122 Uiso 1 1 calc R . . . .
C111 C 0.7477(3) 0.1961(7) 0.8342(6) 0.115(5) Uani 1 1 d . . . . .
H11C H 0.753991 0.188507 0.799937 0.138 Uiso 1 1 calc R . . . .
H11D H 0.761554 0.219383 0.856638 0.138 Uiso 1 1 calc R . . . .
C46 C 0.5696(3) 0.1852(8) 0.2297(5) 0.121(5) Uani 1 1 d . . . . .
H46A H 0.581020 0.167430 0.206187 0.145 Uiso 1 1 calc R . . . .
H46B H 0.550761 0.178913 0.213157 0.145 Uiso 1 1 calc R . . . .
C105 C 0.6953(3) 0.5524(7) 0.4718(7) 0.121(5) Uani 1 1 d . U . . .
H10A H 0.703149 0.517335 0.458750 0.145 Uiso 1 1 calc R . . . .
H10B H 0.684974 0.572161 0.440502 0.145 Uiso 1 1 calc R . . . .
N13 N 0.5252(3) -0.0442(8) 0.4100(5) 0.134(5) Uani 1 1 d . . . . .
B4 B 0.6128(4) -0.0067(8) 0.3447(7) 0.097(4) Uani 1 1 d . U . . .
B1AA B 0.500000 0.0870(9) 0.250000 0.078(5) Uani 1 2 d S T P . .
C76 C 0.6856(4) 0.3452(8) 0.1841(7) 0.143(5) Uani 1 1 d . U . . .
H76A H 0.700130 0.370868 0.177018 0.171 Uiso 1 1 calc R . . . .
H76B H 0.670630 0.368732 0.192503 0.171 Uiso 1 1 calc R . . . .
C104 C 0.5788(4) 0.4507(10) 0.5496(8) 0.180(7) Uani 1 1 d D U . . .
H10C H 0.572828 0.456090 0.584463 0.216 Uiso 1 1 calc R . . . .
H10D H 0.573948 0.411515 0.536538 0.216 Uiso 1 1 calc R . . . .
C85 C 0.6748(3) 0.4828(6) 0.5281(5) 0.089(3) Uani 1 1 d . . . . .
C82 C 0.7473(3) 0.5861(6) 0.3475(6) 0.114(4) Uani 1 1 d . U . . .
H82A H 0.753635 0.570454 0.315523 0.137 Uiso 1 1 calc R . . . .
H82B H 0.727664 0.590794 0.338750 0.137 Uiso 1 1 calc R . . . .
C117 C 0.6660(4) 0.5430(7) 0.2890(7) 0.131(6) Uani 1 1 d . . . . .
H11H H 0.677433 0.558259 0.264719 0.196 Uiso 1 1 calc GR . . . .
H11I H 0.676259 0.516022 0.314003 0.196 Uiso 1 1 calc GR . . . .
H11J H 0.659637 0.574551 0.309069 0.196 Uiso 1 1 calc GR . . . .
C115 C 0.5208(3) -0.0271(8) 0.4576(7) 0.122(5) Uani 1 1 d . U . . .
H115 H 0.517869 0.012467 0.463139 0.147 Uiso 1 1 calc R . . . .
C118 C 0.6472(4) 0.4835(8) 0.2176(8) 0.123(5) Uani 1 1 d . . . . .
H118 H 0.664943 0.483599 0.210321 0.147 Uiso 1 1 calc R . . . .
C53 C 0.5139(3) 0.4012(7) 0.3625(6) 0.113(5) Uani 1 1 d . . . . .
H53A H 0.508145 0.417622 0.326398 0.135 Uiso 1 1 calc R . . . .
H53B H 0.531169 0.418982 0.377898 0.135 Uiso 1 1 calc R . . . .
C84 C 0.8194(3) 0.5297(7) 0.5745(6) 0.116(4) Uani 1 1 d . U . . .
H84A H 0.832919 0.499309 0.584198 0.140 Uiso 1 1 calc R . . . .
H84B H 0.826954 0.558432 0.552466 0.140 Uiso 1 1 calc R . . . .
C99 C 0.7092(3) 0.2546(7) 0.8608(5) 0.106(4) Uani 1 1 d . . . . .
H99 H 0.713566 0.250543 0.898489 0.127 Uiso 1 1 calc R . . . .
C81 C 0.7597(3) 0.6415(8) 0.3611(8) 0.141(6) Uani 1 1 d D U . . .
H81A H 0.750823 0.658443 0.389403 0.169 Uiso 1 1 calc R . . . .
H81B H 0.755359 0.666273 0.329223 0.169 Uiso 1 1 calc R . . . .
F9 F 0.7194(2) 0.5309(4) 0.6626(5) 0.315(10) Uani 1 1 d D U . . .
C87 C 0.6505(3) 0.5439(7) 0.5673(7) 0.117(5) Uani 1 1 d . U . . .
H87 H 0.638797 0.559097 0.589258 0.140 Uiso 1 1 calc R . . . .
C116 C 0.6163(3) 0.5199(7) 0.2692(7) 0.126(5) Uani 1 1 d . . . . .
H11K H 0.616601 0.548040 0.298020 0.188 Uiso 1 1 calc GR . . . .
H11L H 0.609799 0.483119 0.280637 0.188 Uiso 1 1 calc GR . . . .
H11M H 0.604378 0.533333 0.237222 0.188 Uiso 1 1 calc GR . . . .
C56 C 0.5389(3) 0.0929(8) 0.7478(6) 0.119(5) Uani 1 1 d . . . . .
H56A H 0.538560 0.129835 0.729317 0.178 Uiso 1 1 calc GR . . . .
H56B H 0.539645 0.099369 0.786198 0.178 Uiso 1 1 calc GR . . . .
H56C H 0.522745 0.071208 0.733705 0.178 Uiso 1 1 calc GR . . . .
C86 C 0.6623(4) 0.5726(7) 0.5334(7) 0.130(6) Uani 1 1 d . . . . .
H86 H 0.660711 0.612619 0.526940 0.155 Uiso 1 1 calc R . . . .
C114 C 0.5248(3) -0.0026(7) 0.3699(6) 0.114(5) Uani 1 1 d . . . . .
H11N H 0.522246 0.035338 0.384802 0.171 Uiso 1 1 calc GR . . . .
H11O H 0.510201 -0.010676 0.340518 0.171 Uiso 1 1 calc GR . . . .
H11P H 0.541852 -0.003391 0.356480 0.171 Uiso 1 1 calc GR . . . .
C75 C 0.6763(3) 0.3057(9) 0.1357(8) 0.164(5) Uani 1 1 d D U . . .
H75A H 0.674871 0.327386 0.101778 0.197 Uiso 1 1 calc R . . . .
H75B H 0.688977 0.273646 0.134843 0.197 Uiso 1 1 calc R . . . .
C47 C 0.5745(5) 0.2428(10) 0.2323(9) 0.167(8) Uani 1 1 d . U . . .
H47A H 0.592728 0.249319 0.252078 0.201 Uiso 1 1 calc R . . . .
H47B H 0.561794 0.261178 0.252798 0.201 Uiso 1 1 calc R . . . .
C54 C 0.4932(4) 0.4150(12) 0.3977(11) 0.213(12) Uani 1 1 d . . . . .
H54A H 0.475909 0.398858 0.381643 0.319 Uiso 1 1 calc GR . . . .
H54B H 0.491558 0.456653 0.400812 0.319 Uiso 1 1 calc GR . . . .
H54C H 0.498786 0.398435 0.433309 0.319 Uiso 1 1 calc GR . . . .
C78 C 0.6628(5) 0.1069(10) 0.2891(10) 0.178(8) Uani 1 1 d . U . . .
H78A H 0.649445 0.111028 0.313153 0.213 Uiso 1 1 calc R . . . .
H78B H 0.653863 0.112474 0.251689 0.213 Uiso 1 1 calc R . . . .
C112 C 0.7453(6) 0.1421(9) 0.8609(10) 0.198(11) Uani 1 1 d . . . . .
H11E H 0.746887 0.110566 0.836065 0.297 Uiso 1 1 calc GR . . . .
H11F H 0.727854 0.140095 0.872560 0.297 Uiso 1 1 calc GR . . . .
H11G H 0.759477 0.138974 0.892038 0.297 Uiso 1 1 calc GR . . . .
C77 C 0.6753(5) 0.0526(11) 0.2956(11) 0.201(10) Uani 1 1 d . U . . .
H77A H 0.689828 0.050991 0.274462 0.302 Uiso 1 1 calc GR . . . .
H77B H 0.662214 0.022668 0.283426 0.302 Uiso 1 1 calc GR . . . .
H77C H 0.682650 0.046541 0.333474 0.302 Uiso 1 1 calc GR . . . .
C80 C 0.7888(4) 0.6455(12) 0.3796(10) 0.191(9) Uani 1 1 d D U . . .
H80A H 0.795620 0.611682 0.401102 0.229 Uiso 1 1 calc R . . . .
H80B H 0.793477 0.680659 0.400942 0.229 Uiso 1 1 calc R . . . .
C109 C 0.6115(6) 0.2031(11) 0.8261(11) 0.208(7) Uani 1 1 d . U . . .
H10E H 0.615635 0.163798 0.815355 0.249 Uiso 1 1 calc R . . . .
H10F H 0.626878 0.215962 0.852578 0.249 Uiso 1 1 calc R . . . .
C106 C 0.7164(4) 0.5893(8) 0.4967(9) 0.165(9) Uani 1 1 d . . . . .
H10G H 0.726521 0.603540 0.469636 0.247 Uiso 1 1 calc GR . . . .
H10H H 0.728413 0.567812 0.524018 0.247 Uiso 1 1 calc GR . . . .
H10I H 0.708790 0.621728 0.513541 0.247 Uiso 1 1 calc GR . . . .
C103 C 0.5661(4) 0.4938(10) 0.5104(8) 0.198(7) Uani 1 1 d D U . . .
H10J H 0.572918 0.532523 0.521406 0.237 Uiso 1 1 calc R . . . .
H10K H 0.570669 0.485576 0.474651 0.237 Uiso 1 1 calc R . . . .
C102 C 0.5369(4) 0.4920(11) 0.5079(10) 0.225(7) Uani 1 1 d D U . . .
H10L H 0.532484 0.502167 0.543342 0.270 Uiso 1 1 calc R . . . .
H10M H 0.530435 0.452540 0.499259 0.270 Uiso 1 1 calc R . . . .
C107 C 0.6019(7) 0.1666(13) 0.9074(12) 0.269(11) Uani 1 1 d D U . . .
H10N H 0.600802 0.125124 0.901793 0.403 Uiso 1 1 calc GR . . . .
H10O H 0.591765 0.177241 0.935709 0.403 Uiso 1 1 calc GR . . . .
H10P H 0.620594 0.177891 0.918048 0.403 Uiso 1 1 calc GR . . . .
C108 C 0.5897(6) 0.1985(13) 0.8535(12) 0.241(8) Uani 1 1 d D U . . .
H10Q H 0.575051 0.175826 0.832666 0.289 Uiso 1 1 calc R . . . .
H10R H 0.582733 0.236792 0.860934 0.289 Uiso 1 1 calc R . . . .
C51 C 0.6025(4) -0.1193(9) 0.5852(8) 0.166(5) Uani 1 1 d D U . . .
H51A H 0.590344 -0.092461 0.599345 0.199 Uiso 1 1 calc R . . . .
H51B H 0.612887 -0.141315 0.615024 0.199 Uiso 1 1 calc R . . . .
C48 C 0.5719(6) 0.2736(15) 0.1744(13) 0.272(16) Uani 1 1 d D U . . .
H48A H 0.572847 0.245867 0.145716 0.408 Uiso 1 1 d R . . . .
H48B H 0.586337 0.301527 0.175636 0.408 Uiso 1 1 d R . . . .
H48C H 0.554627 0.293427 0.167446 0.408 Uiso 1 1 d R . . . .
C83 C 0.8141(5) 0.5552(12) 0.6199(10) 0.197(8) Uani 1 1 d . U . . .
H83A H 0.802265 0.588032 0.610355 0.296 Uiso 1 1 calc GR . . . .
H83B H 0.830852 0.568302 0.641407 0.296 Uiso 1 1 calc GR . . . .
H83C H 0.805429 0.527603 0.640531 0.296 Uiso 1 1 calc GR . . . .
C74 C 0.6503(4) 0.2844(11) 0.1433(7) 0.189(6) Uani 1 1 d D U . . .
H74A H 0.642177 0.312333 0.165152 0.227 Uiso 1 1 calc R . . . .
H74B H 0.652806 0.248018 0.163501 0.227 Uiso 1 1 calc R . . . .
C79 C 0.7999(7) 0.6477(15) 0.3251(14) 0.274(16) Uani 1 1 d . U . . .
H79A H 0.788530 0.672717 0.299874 0.411 Uiso 1 1 calc GR . . . .
H79B H 0.799825 0.608988 0.310047 0.411 Uiso 1 1 calc GR . . . .
H79C H 0.818155 0.662606 0.331440 0.411 Uiso 1 1 calc GR . . . .
C113 C 0.5282(6) -0.1062(13) 0.3995(12) 0.226(12) Uani 1 1 d . U . . .
H11Q H 0.526261 -0.128125 0.431663 0.339 Uiso 1 1 calc GR . . . .
H11R H 0.545889 -0.113301 0.390255 0.339 Uiso 1 1 calc GR . . . .
H11S H 0.514425 -0.118211 0.369803 0.339 Uiso 1 1 calc GR . . . .
B3 B 0.7353(3) 0.4865(4) 0.6812(4) 0.096(4) Uani 1 1 d D U . . .
F11 F 0.75847(16) 0.5026(5) 0.6991(4) 0.180(5) Uani 1 1 d D . . . .
F3 F 0.6331(4) 0.5762(4) 0.4082(7) 0.197(9) Uani 0.5 1 d D U . . .
F1 F 0.6293(4) 0.6479(7) 0.3519(4) 0.224(10) Uani 0.5 1 d D U . . .
B1 B 0.6332(2) 0.6334(4) 0.4037(4) 0.228(9) Uani 0.5 1 d D U . . .
F4 F 0.6136(3) 0.6554(7) 0.4269(7) 0.263(11) Uani 0.5 1 d D U . . .
F2 F 0.6567(3) 0.6539(7) 0.4280(7) 0.257(11) Uani 0.5 1 d D U . . .
B2 B 0.7501(3) 0.2608(6) 0.4918(6) 0.179(8) Uani 0.5 1 d D U . A -1
F5 F 0.7414(4) 0.2102(6) 0.5040(8) 0.229(10) Uani 0.5 1 d D U . A -1
F6 F 0.7297(3) 0.2979(6) 0.4829(6) 0.151(6) Uani 0.5 1 d D U . A -1
F7 F 0.7609(3) 0.2569(9) 0.4469(5) 0.218(9) Uani 0.5 1 d D U . A -1
F8 F 0.7684(3) 0.2804(8) 0.5311(6) 0.189(8) Uani 0.5 1 d D U . A -1
C101 C 0.5225(6) 0.5333(13) 0.4657(11) 0.264(10) Uani 1 1 d D U . . .
H10S H 0.517295 0.512875 0.431764 0.397 Uiso 1 1 calc GR . . . .
H10T H 0.534428 0.565016 0.460534 0.397 Uiso 1 1 calc GR . . . .
H10U H 0.506470 0.548425 0.477740 0.397 Uiso 1 1 calc GR . . . .
C73 C 0.6311(4) 0.2742(15) 0.0908(9) 0.272(11) Uani 1 1 d D U . . .
H73A H 0.628798 0.312862 0.075832 0.409 Uiso 1 1 d R . . . .
H73B H 0.639448 0.249722 0.066832 0.409 Uiso 1 1 d R . . . .
H73C H 0.613648 0.258352 0.094662 0.409 Uiso 1 1 d R . . . .
C52 C 0.5877(6) -0.1584(12) 0.5420(10) 0.224(9) Uani 1 1 d D U . . .
H52A H 0.578237 -0.134202 0.513439 0.337 Uiso 1 1 d R . . . .
H52B H 0.600407 -0.183022 0.527529 0.337 Uiso 1 1 d R . . . .
H52C H 0.574777 -0.182302 0.556739 0.337 Uiso 1 1 d R . . . .

loop_
_atom_site_aniso_label
_atom_site_aniso_U_11
_atom_site_aniso_U_22
_atom_site_aniso_U_33
_atom_site_aniso_U_23
_atom_site_aniso_U_13
_atom_site_aniso_U_12
Pd4 0.0574(4) 0.0600(4) 0.0483(4) 0.0058(3) 0.0126(3) -0.0018(3)
Pd5 0.0554(4) 0.0639(4) 0.0430(3) 0.0054(3) 0.0111(3) -0.0039(3)
Pd6 0.0522(4) 0.0725(5) 0.0493(4) 0.0088(3) 0.0147(3) -0.0032(3)
Pd2 0.0564(4) 0.0599(4) 0.0597(4) 0.0022(3) 0.0093(3) 0.0023(3)
Pd3 0.0575(4) 0.0614(4) 0.0518(4) 0.0062(3) 0.0092(3) -0.0012(3)
Pd1 0.0503(4) 0.0783(5) 0.0578(4) 0.0103(3) 0.0086(3) 0.0060(3)
S5 0.0636(14) 0.0816(16) 0.0585(13) -0.0057(12) 0.0155(11) -0.0135(12)
S4 0.0754(15) 0.0632(14) 0.0725(15) -0.0084(12) 0.0213(12) -0.0115(12)
S6 0.0585(13) 0.101(2) 0.0601(14) -0.0030(13) 0.0207(11) -0.0012(13)
S2 0.0745(17) 0.0877(19) 0.094(2) -0.0337(16) 0.0214(15) -0.0156(14)
S1 0.0567(14) 0.125(3) 0.0688(16) 0.0035(16) 0.0152(12) 0.0055(15)
S3 0.0730(16) 0.0844(18) 0.0780(17) -0.0229(14) 0.0092(13) -0.0061(13)
O4 0.105(6) 0.055(4) 0.092(5) 0.000(4) -0.009(4) 0.003(4)
O6 0.117(6) 0.117(7) 0.073(5) -0.018(5) 0.052(5) -0.025(5)
N4 0.055(4) 0.108(7) 0.059(5) 0.006(5) 0.022(4) -0.007(4)
O2 0.086(5) 0.098(6) 0.074(5) 0.001(4) 0.029(4) 0.001(4)
O1 0.085(5) 0.144(7) 0.054(4) 0.005(4) 0.016(4) -0.002(5)
O3 0.108(6) 0.078(5) 0.090(5) -0.023(4) 0.028(5) -0.019(4)
N7 0.071(5) 0.096(6) 0.063(5) 0.004(5) 0.012(4) -0.009(5)
N11 0.105(7) 0.084(6) 0.054(5) -0.009(4) 0.023(5) -0.004(5)
C26 0.060(5) 0.070(6) 0.058(5) 0.016(5) 0.013(4) 0.017(4)
F5AA 0.135(7) 0.166(8) 0.109(6) 0.005(6) 0.043(5) 0.068(6)
O5 0.121(8) 0.152(9) 0.093(6) -0.012(6) 0.013(6) 0.063(7)
C63 0.057(5) 0.060(5) 0.069(6) 0.009(4) 0.014(4) -0.007(4)
N8 0.064(5) 0.138(9) 0.060(5) -0.006(5) 0.007(4) -0.008(5)
C64 0.050(5) 0.063(6) 0.086(7) 0.017(5) 0.016(5) -0.007(4)
N3 0.062(5) 0.099(6) 0.064(5) 0.003(5) 0.024(4) -0.008(4)
C25 0.089(7) 0.059(5) 0.049(5) 0.008(4) 0.006(5) 0.004(5)
C66 0.068(6) 0.059(5) 0.071(6) 0.016(5) 0.007(5) -0.002(4)
C14 0.070(6) 0.089(7) 0.050(5) 0.022(5) -0.002(4) 0.006(5)
F15 0.131(7) 0.235(12) 0.098(6) -0.056(7) 0.035(5) -0.015(7)
C27 0.060(5) 0.088(7) 0.053(5) 0.016(5) 0.005(4) -0.009(5)
C24 0.071(6) 0.086(7) 0.057(5) 0.028(5) 0.000(5) -0.021(5)
C67 0.069(6) 0.060(6) 0.080(7) 0.011(5) 0.013(5) 0.000(5)
C11 0.075(7) 0.060(6) 0.092(7) 0.002(5) 0.026(6) -0.002(5)
N10 0.117(8) 0.077(6) 0.082(6) -0.005(5) 0.027(6) 0.014(6)
N12 0.107(8) 0.115(8) 0.063(6) -0.008(5) 0.013(5) -0.011(6)
C65 0.068(6) 0.061(6) 0.092(8) 0.013(5) 0.020(5) -0.012(5)
C33 0.056(5) 0.107(8) 0.064(6) 0.001(6) 0.016(5) -0.003(5)
C8 0.055(5) 0.098(8) 0.063(6) 0.025(6) 0.008(4) 0.004(5)
C32 0.053(5) 0.112(9) 0.063(6) 0.006(6) 0.007(5) -0.008(5)
C62 0.079(7) 0.073(6) 0.064(6) -0.002(5) 0.010(5) -0.010(5)
C6 0.094(8) 0.057(6) 0.074(7) 0.002(5) 0.000(6) 0.000(5)
C17 0.069(6) 0.083(7) 0.061(6) 0.029(5) 0.008(5) -0.008(5)
C70 0.056(5) 0.077(6) 0.059(5) 0.009(5) 0.007(4) 0.009(5)
C93 0.090(7) 0.067(6) 0.069(6) -0.019(5) 0.011(6) 0.004(6)
C42 0.047(5) 0.099(8) 0.064(6) 0.005(5) 0.025(4) -0.005(5)
C29 0.048(5) 0.139(8) 0.061(6) 0.017(6) 0.014(4) 0.006(5)
N1 0.058(5) 0.133(7) 0.065(5) 0.008(5) 0.006(4) -0.012(5)
C31 0.081(8) 0.154(10) 0.068(7) 0.004(7) -0.002(5) -0.015(8)
C30 0.076(8) 0.165(11) 0.075(7) 0.005(7) 0.007(6) 0.003(8)
N2 0.063(5) 0.147(9) 0.078(6) 0.016(6) 0.009(4) 0.003(5)
C16 0.072(6) 0.071(6) 0.060(5) 0.023(5) 0.018(5) 0.007(5)
C41 0.057(6) 0.115(9) 0.064(6) -0.001(6) 0.027(5) -0.008(6)
C88 0.111(10) 0.067(7) 0.099(9) -0.026(6) 0.033(8) 0.004(7)
C15 0.082(7) 0.061(6) 0.066(6) 0.014(5) 0.017(5) -0.004(5)
C68 0.063(5) 0.075(6) 0.062(6) 0.003(5) 0.014(4) -0.003(5)
C5 0.070(6) 0.073(7) 0.086(7) 0.039(6) 0.018(5) -0.004(5)
C18 0.100(8) 0.092(8) 0.043(5) 0.014(5) -0.002(5) -0.009(6)
C95 0.096(8) 0.079(7) 0.065(6) -0.015(5) 0.029(6) -0.003(6)
C69 0.063(6) 0.068(6) 0.081(7) 0.024(5) 0.020(5) -0.001(5)
F10 0.143(5) 0.170(5) 0.134(5) -0.027(4) 0.039(4) -0.002(4)
C34 0.063(6) 0.112(9) 0.059(6) -0.008(6) 0.018(5) -0.018(6)
C92 0.095(8) 0.070(6) 0.068(6) -0.018(5) 0.028(6) 0.006(6)
C40 0.067(6) 0.105(8) 0.054(5) -0.010(5) 0.022(5) -0.012(6)
F13 0.189(10) 0.238(13) 0.123(7) -0.007(8) 0.069(7) 0.081(10)
C3 0.099(9) 0.076(7) 0.061(6) 0.011(5) -0.002(6) 0.009(6)
C19 0.101(9) 0.105(9) 0.043(5) 0.016(5) 0.023(5) -0.003(7)
F14 0.147(5) 0.168(5) 0.162(5) -0.026(4) 0.030(4) 0.007(4)
C28 0.086(7) 0.072(6) 0.049(5) 0.005(4) 0.006(5) -0.001(5)
N14 0.123(10) 0.102(9) 0.109(9) 0.027(7) 0.042(8) 0.003(7)
C13 0.053(5) 0.081(7) 0.074(6) 0.022(5) -0.001(5) -0.008(5)
C20 0.081(7) 0.110(9) 0.066(6) 0.045(7) 0.033(6) 0.010(7)
C36 0.059(6) 0.135(10) 0.049(5) -0.013(6) 0.015(4) -0.023(6)
C7 0.130(11) 0.057(6) 0.076(7) 0.023(5) 0.035(7) 0.016(7)
C21 0.086(7) 0.082(7) 0.063(6) 0.030(6) 0.012(5) -0.017(6)
C4 0.102(9) 0.081(7) 0.057(6) 0.016(5) 0.031(6) 0.017(6)
C12 0.055(5) 0.068(6) 0.083(7) 0.033(5) 0.016(5) 0.010(4)
C60 0.066(6) 0.054(5) 0.108(9) 0.003(6) 0.024(6) -0.002(5)
C89 0.089(9) 0.115(10) 0.085(8) -0.032(8) 0.017(7) 0.017(8)
C39 0.062(6) 0.112(9) 0.055(5) -0.016(6) 0.016(5) -0.018(6)
C23 0.064(6) 0.088(7) 0.069(6) 0.036(6) 0.028(5) 0.015(5)
C9 0.050(5) 0.083(7) 0.080(7) 0.024(6) 0.005(5) -0.004(5)
C1 0.096(9) 0.091(9) 0.101(9) 0.034(8) 0.034(8) 0.043(7)
C38 0.065(6) 0.087(7) 0.067(6) -0.014(5) 0.020(5) -0.018(5)
C98 0.088(7) 0.082(7) 0.052(5) -0.008(5) 0.013(5) -0.020(6)
C61 0.071(6) 0.068(6) 0.090(8) -0.012(6) 0.020(6) -0.007(5)
F4AA 0.148(5) 0.160(5) 0.158(5) 0.037(4) 0.026(4) -0.012(4)
C96 0.092(8) 0.095(8) 0.068(7) -0.020(6) 0.030(6) -0.007(7)
C10 0.080(7) 0.058(6) 0.078(7) 0.017(5) 0.005(5) -0.010(5)
C37 0.055(5) 0.135(10) 0.052(5) 0.004(6) 0.013(4) -0.017(6)
C91 0.082(7) 0.083(7) 0.080(7) -0.031(6) 0.021(6) 0.001(6)
C2 0.068(7) 0.118(10) 0.083(8) 0.045(8) -0.002(6) 0.007(7)
C94 0.086(7) 0.076(7) 0.063(6) -0.019(5) 0.018(5) -0.003(6)
C90 0.083(8) 0.094(8) 0.087(8) -0.018(7) 0.036(7) 0.002(6)
C55 0.073(7) 0.148(12) 0.056(6) -0.005(7) 0.022(5) -0.022(7)
C49 0.101(5) 0.104(5) 0.101(5) -0.001(4) 0.027(4) -0.002(4)
C35 0.060(6) 0.115(9) 0.059(6) -0.014(6) 0.021(5) -0.030(6)
C22 0.112(9) 0.068(6) 0.057(6) 0.018(5) 0.033(6) 0.021(6)
C45 0.099(9) 0.149(12) 0.051(6) 0.006(7) 0.027(6) -0.007(8)
C72 0.078(8) 0.149(13) 0.084(8) 0.002(8) 0.029(7) -0.006(8)
F16 0.221(14) 0.224(14) 0.182(12) 0.006(11) 0.021(10) -0.026(12)
C43 0.088(8) 0.110(9) 0.074(7) -0.001(6) 0.035(6) -0.029(7)
N9 0.178(12) 0.076(7) 0.087(7) -0.017(6) 0.043(8) -0.010(7)
C100 0.119(10) 0.120(10) 0.051(6) -0.020(6) 0.023(6) -0.003(9)
C50 0.123(5) 0.124(5) 0.128(5) 0.007(4) 0.033(4) -0.001(4)
C97 0.086(8) 0.108(9) 0.091(9) -0.031(8) 0.043(7) -0.006(7)
O7 0.203(15) 0.29(2) 0.091(8) -0.017(10) 0.018(9) -0.069(14)
O8 0.189(14) 0.167(12) 0.141(11) -0.011(9) 0.069(10) -0.017(11)
C57 0.087(6) 0.059(5) 0.146(11) -0.036(7) 0.055(7) -0.022(5)
N6 0.109(5) 0.093(4) 0.137(5) -0.012(4) 0.032(4) -0.006(4)
C58 0.128(6) 0.125(6) 0.152(7) -0.001(5) 0.027(5) -0.001(4)
C59 0.107(5) 0.106(5) 0.126(6) 0.004(4) 0.026(4) 0.007(4)
N5 0.071(5) 0.064(5) 0.137(9) -0.004(5) 0.037(6) -0.005(4)
C110 0.218(16) 0.164(13) 0.209(16) 0.013(11) 0.165(13) -0.027(12)
C44 0.085(7) 0.099(8) 0.077(7) -0.002(6) 0.033(6) -0.023(6)
F12 0.222(7) 0.237(7) 0.202(7) 0.000(5) 0.032(5) -0.029(5)
C71 0.072(7) 0.168(14) 0.065(7) 0.012(8) 0.011(6) -0.016(8)
C111 0.121(12) 0.141(13) 0.075(8) 0.017(8) -0.012(8) -0.019(10)
C46 0.135(13) 0.167(16) 0.066(8) 0.017(9) 0.033(8) 0.029(11)
C105 0.125(6) 0.116(6) 0.122(6) -0.005(5) 0.023(5) -0.007(5)
N13 0.152(12) 0.174(14) 0.080(8) -0.018(9) 0.029(8) -0.014(10)
B4 0.092(6) 0.104(6) 0.096(6) -0.004(5) 0.017(4) 0.004(4)
B1AA 0.073(11) 0.095(13) 0.069(11) 0.000 0.017(8) 0.000
C76 0.170(10) 0.139(9) 0.118(9) -0.018(8) 0.019(8) -0.016(8)
C104 0.135(12) 0.255(17) 0.146(12) -0.012(12) 0.011(10) 0.108(12)
C85 0.106(9) 0.088(8) 0.073(7) -0.015(6) 0.017(6) 0.011(7)
C82 0.117(6) 0.102(6) 0.117(6) -0.005(4) 0.002(4) 0.003(4)
C117 0.155(15) 0.122(12) 0.111(11) 0.040(10) 0.011(11) -0.028(11)
C115 0.121(6) 0.128(6) 0.119(6) -0.002(5) 0.024(5) -0.006(5)
C118 0.121(13) 0.124(14) 0.128(14) 0.008(11) 0.035(11) -0.012(11)
C53 0.086(9) 0.129(12) 0.121(11) 0.008(9) 0.009(8) 0.037(9)
C84 0.112(6) 0.127(6) 0.109(6) -0.013(4) 0.016(4) 0.002(4)
C99 0.129(12) 0.136(12) 0.058(7) -0.010(8) 0.030(7) -0.027(10)
C81 0.143(7) 0.134(7) 0.142(7) 0.005(5) 0.013(5) -0.003(5)
F9 0.311(11) 0.308(11) 0.323(11) -0.002(5) 0.047(5) 0.004(5)
C87 0.128(6) 0.113(6) 0.112(6) -0.004(5) 0.027(5) 0.010(5)
C116 0.127(13) 0.126(13) 0.134(13) 0.035(10) 0.050(11) 0.016(10)
C56 0.102(10) 0.173(15) 0.091(9) -0.020(10) 0.045(8) 0.008(10)
C86 0.192(18) 0.095(10) 0.113(12) 0.003(9) 0.059(12) 0.016(11)
C114 0.090(9) 0.166(15) 0.088(9) 0.008(9) 0.019(7) -0.042(9)
C75 0.171(6) 0.163(6) 0.157(6) -0.002(4) 0.024(4) -0.007(4)
C47 0.167(9) 0.169(9) 0.166(9) 0.003(5) 0.027(5) -0.005(5)
C54 0.132(16) 0.26(3) 0.25(3) -0.06(2) 0.036(17) 0.082(18)
C78 0.175(9) 0.172(9) 0.187(9) -0.002(5) 0.032(5) -0.002(5)
C112 0.26(3) 0.136(17) 0.18(2) 0.053(16) -0.01(2) -0.032(18)
C77 0.200(11) 0.199(11) 0.204(11) -0.003(5) 0.034(5) -0.003(5)
C80 0.193(10) 0.187(10) 0.192(10) 0.007(5) 0.030(5) 0.001(5)
C109 0.246(16) 0.184(13) 0.235(16) 0.024(11) 0.163(13) -0.017(12)
C106 0.171(18) 0.109(12) 0.23(2) -0.053(14) 0.084(17) -0.057(12)
C103 0.154(11) 0.265(17) 0.169(12) -0.009(11) 0.014(10) 0.120(11)
C102 0.187(13) 0.282(17) 0.196(13) -0.008(13) 0.009(11) 0.127(12)
C107 0.36(2) 0.23(2) 0.24(2) 0.051(18) 0.14(2) -0.01(2)
C108 0.290(17) 0.211(14) 0.254(17) 0.022(13) 0.142(15) -0.006(14)
C51 0.155(9) 0.175(10) 0.171(10) 0.011(9) 0.034(8) -0.003(9)
C48 0.272(16) 0.273(16) 0.271(16) 0.002(5) 0.046(6) -0.001(5)
C83 0.173(15) 0.225(17) 0.185(15) -0.045(14) 0.007(14) 0.000(14)
C74 0.190(7) 0.192(7) 0.184(7) -0.005(5) 0.024(5) -0.006(5)
C79 0.274(17) 0.274(17) 0.275(17) -0.001(5) 0.049(6) 0.004(5)
C113 0.232(13) 0.224(13) 0.223(13) -0.001(5) 0.040(5) 0.002(5)
B3 0.096(6) 0.101(6) 0.093(6) -0.006(4) 0.018(4) 0.000(4)
F11 0.122(7) 0.267(14) 0.143(8) -0.046(9) -0.001(6) -0.072(9)
F3 0.26(2) 0.131(14) 0.189(18) 0.051(14) 0.015(17) 0.030(15)
F1 0.29(2) 0.148(15) 0.25(2) 0.064(16) 0.084(19) 0.048(17)
B1 0.29(2) 0.154(14) 0.245(18) 0.088(15) 0.045(17) 0.053(16)
F4 0.31(3) 0.194(18) 0.28(2) 0.094(18) 0.04(2) 0.062(19)
F2 0.31(3) 0.183(17) 0.29(2) 0.122(17) 0.06(2) 0.035(19)
B2 0.179(8) 0.180(9) 0.178(8) 0.003(5) 0.031(5) -0.001(5)
F5 0.228(11) 0.233(11) 0.226(11) -0.001(5) 0.036(5) 0.006(5)
F6 0.145(7) 0.156(8) 0.152(7) 0.011(5) 0.025(5) -0.006(5)
F7 0.215(10) 0.218(10) 0.220(10) 0.003(5) 0.033(5) -0.004(5)
F8 0.187(9) 0.194(9) 0.188(9) 0.010(5) 0.036(5) 0.003(5)
C101 0.232(19) 0.31(2) 0.24(2) -0.011(19) 0.014(17) 0.147(17)
C73 0.245(18) 0.286(19) 0.270(19) 0.028(18) -0.007(17) -0.011(17)
C52 0.205(17) 0.252(19) 0.216(18) 0.015(17) 0.033(16) -0.026(16)

loop_
_atom_type_symbol
_atom_type_description
_atom_type_scat_dispersion_real
_atom_type_scat_dispersion_imag
_atom_type_scat_source
C C 0.0033 0.0016 'International Tables Vol C Tables 4.2.6.8 and 6.1.1.4'
H H 0.0000 0.0000 'International Tables Vol C Tables 4.2.6.8 and 6.1.1.4'
B B 0.0013 0.0007 'International Tables Vol C Tables 4.2.6.8 and 6.1.1.4'
F F 0.0171 0.0103 'International Tables Vol C Tables 4.2.6.8 and 6.1.1.4'
N N 0.0061 0.0033 'International Tables Vol C Tables 4.2.6.8 and 6.1.1.4'
O O 0.0106 0.0060 'International Tables Vol C Tables 4.2.6.8 and 6.1.1.4'
Pd Pd -0.9988 1.0072 'International Tables Vol C Tables 4.2.6.8 and 6.1.1.4'
S S 0.1246 0.1234 'International Tables Vol C Tables 4.2.6.8 and 6.1.1.4'

loop_
_geom_angle_atom_site_label_1
_geom_angle_atom_site_label_2
_geom_angle_atom_site_label_3
_geom_angle
_geom_angle_site_symmetry_1
_geom_angle_site_symmetry_3
Pd5 Pd4 Pd6 60.15(2) . .
S4 Pd4 Pd5 154.16(7) . .
S4 Pd4 Pd6 143.82(7) . .
S4 Pd4 C28 103.1(3) . .
S4 Pd4 C23 111.1(3) . .
C16 Pd4 Pd5 73.7(3) . .
C16 Pd4 Pd6 93.0(3) . .
C16 Pd4 S4 92.0(3) . .
C16 Pd4 C28 160.2(4) . .
C16 Pd4 C23 125.1(4) . .
C15 Pd4 Pd5 93.8(3) . .
C15 Pd4 Pd6 75.3(3) . .
C15 Pd4 S4 87.1(3) . .
C15 Pd4 C16 38.0(4) . .
C15 Pd4 C28 128.9(4) . .
C15 Pd4 C23 157.7(4) . .
C28 Pd4 Pd5 96.4(2) . .
C28 Pd4 Pd6 67.3(3) . .
C28 Pd4 C23 61.2(3) . .
C23 Pd4 Pd5 64.1(3) . .
C23 Pd4 Pd6 94.9(2) . .
C22 Pd4 Pd5 91.8(3) . .
C22 Pd4 Pd6 95.0(3) . .
C22 Pd4 S4 94.1(3) . .
C22 Pd4 C16 157.1(5) . .
C22 Pd4 C15 164.4(5) . .
C22 Pd4 C28 35.7(4) . .
C22 Pd4 C23 32.7(4) . .
Pd4 Pd5 Pd6 60.28(2) . .
S5 Pd5 Pd4 143.45(7) 7_656 .
S5 Pd5 Pd6 156.16(7) 7_656 .
C25 Pd5 Pd4 93.2(3) . .
C25 Pd5 Pd6 71.0(3) . .
C25 Pd5 S5 99.7(3) . 7_656
C25 Pd5 C17 163.0(4) . .
C24 Pd5 Pd4 81.7(3) . .
C24 Pd5 Pd6 95.3(3) . .
C24 Pd5 S5 88.5(3) . 7_656
C24 Pd5 C25 36.7(4) . .
C24 Pd5 C17 140.9(4) . .
C17 Pd5 Pd4 71.0(3) . .
C17 Pd5 Pd6 94.9(3) . .
C17 Pd5 S5 96.9(3) . 7_656
C18 Pd5 Pd4 96.8(3) . .
C18 Pd5 Pd6 85.0(3) . .
C18 Pd5 S5 92.1(3) . 7_656
C18 Pd5 C25 144.8(4) . .
C18 Pd5 C24 178.1(5) . .
C18 Pd5 C17 37.2(4) . .
Pd5 Pd6 Pd4 59.57(2) . .
S6 Pd6 Pd4 157.20(7) 7_656 .
S6 Pd6 Pd5 142.56(8) 7_656 .
S6 Pd6 C19 103.9(3) 7_656 .
C26 Pd6 Pd4 92.4(2) . .
C26 Pd6 Pd5 73.1(3) . .
C26 Pd6 S6 91.4(3) . 7_656
C26 Pd6 C27 37.6(4) . .
C26 Pd6 C19 120.5(4) . .
C26 Pd6 C21 160.9(4) . .
C27 Pd6 Pd4 76.9(3) . .
C27 Pd6 Pd5 94.5(3) . .
C27 Pd6 S6 92.8(3) . 7_656
C27 Pd6 C19 153.7(4) . .
C27 Pd6 C21 132.3(4) . .
C19 Pd6 Pd4 93.4(3) . .
C19 Pd6 Pd5 60.0(3) . .
C20 Pd6 Pd4 95.9(3) . .
C20 Pd6 Pd5 88.9(3) . .
C20 Pd6 S6 90.8(3) . 7_656
C20 Pd6 C26 152.8(5) . .
C20 Pd6 C27 169.0(5) . .
C20 Pd6 C19 33.2(4) . .
C20 Pd6 C21 36.7(4) . .
C21 Pd6 Pd4 68.5(3) . .
C21 Pd6 Pd5 95.3(3) . .
C21 Pd6 S6 106.5(3) . 7_656
C21 Pd6 C19 62.1(4) . .
Pd1 Pd2 Pd3 59.98(3) . .
S2 Pd2 Pd3 155.67(7) . .
S2 Pd2 Pd1 143.30(8) . .
S2 Pd2 C12 109.7(3) . .
S2 Pd2 C10 102.7(3) . .
C11 Pd2 Pd3 93.3(3) . .
C11 Pd2 Pd1 93.9(3) . .
C11 Pd2 S2 91.8(3) . .
C11 Pd2 C3 159.2(4) . .
C11 Pd2 C4 162.2(5) . .
C11 Pd2 C12 34.3(4) . .
C11 Pd2 C10 34.7(4) . .
C3 Pd2 Pd3 93.4(3) . .
C3 Pd2 Pd1 72.7(3) . .
C3 Pd2 S2 90.2(3) . .
C3 Pd2 C12 158.2(4) . .
C3 Pd2 C10 125.0(4) . .
C4 Pd2 Pd3 77.5(3) . .
C4 Pd2 Pd1 94.5(3) . .
C4 Pd2 S2 90.9(3) . .
C4 Pd2 C3 38.3(4) . .
C4 Pd2 C12 129.1(4) . .
C4 Pd2 C10 159.4(4) . .
C12 Pd2 Pd3 64.7(3) . .
C12 Pd2 Pd1 94.7(2) . .
C10 Pd2 Pd3 94.9(3) . .
C10 Pd2 Pd1 65.3(3) . .
C10 Pd2 C12 60.8(3) . .
Pd1 Pd3 Pd2 60.00(3) . .
S3 Pd3 Pd2 144.67(8) . .
S3 Pd3 Pd1 154.60(8) . .
S3 Pd3 C7 109.9(3) . .
C14 Pd3 Pd2 94.1(3) . .
C14 Pd3 Pd1 72.4(3) . .
C14 Pd3 S3 95.1(3) . .
C14 Pd3 C5 161.0(4) . .
C14 Pd3 C7 120.9(4) . .
C6 Pd3 Pd2 94.4(3) . .
C6 Pd3 Pd1 90.4(3) . .
C6 Pd3 S3 92.4(3) . .
C6 Pd3 C14 153.6(4) . .
C6 Pd3 C5 35.5(4) . .
C6 Pd3 C7 33.4(4) . .
C5 Pd3 Pd2 67.0(3) . .
C5 Pd3 Pd1 95.2(3) . .
C5 Pd3 S3 101.7(3) . .
C5 Pd3 C7 61.5(4) . .
C13 Pd3 Pd2 80.3(3) . .
C13 Pd3 Pd1 95.2(3) . .
C13 Pd3 S3 86.6(3) . .
C13 Pd3 C14 37.3(4) . .
C13 Pd3 C6 168.9(5) . .
C13 Pd3 C5 134.1(4) . .
C13 Pd3 C7 155.8(4) . .
C7 Pd3 Pd2 94.2(3) . .
C7 Pd3 Pd1 62.3(3) . .
Pd3 Pd1 Pd2 60.01(3) . .
S1 Pd1 Pd2 155.43(9) . .
S1 Pd1 Pd3 144.19(8) . .
C8 Pd1 Pd2 93.9(3) . .
C8 Pd1 Pd3 72.7(3) . .
C8 Pd1 S1 92.3(3) . .
C8 Pd1 C2 164.4(4) . .
C9 Pd1 Pd2 79.0(3) . .
C9 Pd1 Pd3 95.0(3) . .
C9 Pd1 S1 91.7(3) . .
C9 Pd1 C8 37.9(4) . .
C9 Pd1 C2 138.8(5) . .
C1 Pd1 Pd2 95.6(3) . .
C1 Pd1 Pd3 81.9(4) . .
C1 Pd1 S1 93.4(4) . .
C1 Pd1 C8 143.5(6) . .
C1 Pd1 C9 174.6(4) . .
C1 Pd1 C2 37.7(5) . .
C2 Pd1 Pd2 71.5(3) . .
C2 Pd1 Pd3 94.5(3) . .
C2 Pd1 S1 103.3(3) . .
C98 S5 Pd5 105.9(4) . 7_656
C70 S4 Pd4 113.0(4) . .
C42 S6 Pd6 106.5(3) . 7_656
C57 S2 Pd2 109.9(4) . .
C29 S1 Pd1 108.6(3) . .
C85 S3 Pd3 105.3(5) . .
C67 O4 C82 116.0(9) . .
C96 O6 C110 118.0(13) . .
C42 N4 C55 125.1(10) . .
C42 N4 C43 110.6(9) . .
C43 N4 C55 123.9(9) . .
C39 O2 C49 118.4(9) . .
C37 O1 C45 117.5(10) . .
C61 O3 C76 115.2(10) . .
C70 N7 C68 128.5(8) . .
C70 N7 C72 106.8(9) . .
C72 N7 C68 124.6(9) . .
C98 N11 C95 125.9(8) . .
C98 N11 C100 110.7(11) . .
C100 N11 C95 123.4(11) . .
C25 C26 Pd6 108.5(6) . .
C27 C26 Pd6 71.3(5) . .
C27 C26 C25 128.3(9) . .
C89 O5 C104 118.1(13) . .
C64 C63 C66 118.0(9) . .
C62 C63 C64 120.6(9) . .
C62 C63 C66 121.4(9) . .
C70 N8 C71 109.7(9) . .
C70 N8 C84 125.9(10) . .
C71 N8 C84 124.4(11) . .
C65 C64 C63 119.3(10) . .
C65 C64 C69 121.3(9) . .
C69 C64 C63 119.4(9) . .
C42 N3 C40 124.8(9) . .
C42 N3 C44 111.1(8) . .
C44 N3 C40 124.2(9) . .
C26 C25 Pd5 107.2(6) . .
C24 C25 Pd5 69.0(5) . .
C24 C25 C26 128.5(10) . .
C67 C66 C63 121.5(9) . .
C8 C14 Pd3 107.7(6) . .
C13 C14 Pd3 68.7(6) . .
C13 C14 C8 127.6(11) . .
C26 C27 Pd6 71.2(5) . .
C28 C27 Pd6 106.3(7) . .
C28 C27 C26 129.8(9) . .
C25 C24 Pd5 74.2(5) . .
C25 C24 C23 127.4(9) . .
C23 C24 Pd5 100.0(6) . .
O4 C67 C68 114.9(9) . .
C66 C67 O4 125.4(9) . .
C66 C67 C68 119.6(9) . .
C12 C11 Pd2 85.8(6) . .
C12 C11 C10 125.8(10) . .
C10 C11 Pd2 85.1(6) . .
C85 N10 C88 125.1(10) . .
C87 N10 C88 125.2(12) . .
C87 N10 C85 109.6(12) . .
C98 N12 C111 124.1(11) . .
C98 N12 C99 109.5(12) . .
C99 N12 C111 126.3(12) . .
C64 C65 C60 118.6(10) . .
C32 C33 C34 121.6(11) . .
C14 C8 Pd1 107.3(6) . .
C9 C8 Pd1 70.2(5) . .
C9 C8 C14 127.0(10) . .
C33 C32 N1 121.6(11) . .
C33 C32 C37 121.4(12) . .
N1 C32 C37 116.9(10) . .
C61 C62 C63 120.8(10) . .
C5 C6 Pd3 83.0(6) . .
C7 C6 Pd3 88.9(7) . .
C7 C6 C5 128.9(11) . .
C16 C17 Pd5 106.2(6) . .
C16 C17 C18 127.8(10) . .
C18 C17 Pd5 66.2(6) . .
N7 C70 S4 130.0(8) . .
N8 C70 S4 123.1(8) . .
N8 C70 N7 106.8(9) . .
C88 C93 C92 120.3(12) . .
N4 C42 S6 127.7(8) . .
N4 C42 N3 104.2(9) . .
N3 C42 S6 128.0(7) . .
N1 C29 S1 128.0(5) . .
N1 C29 N2 108.0 . .
N2 C29 S1 124.0(5) . .
C32 N1 C29 125.8(7) . .
C32 N1 C31 126.2(7) . .
C31 N1 C29 108.0 . .
N1 C31 C30 108.0 . .
N2 C30 C31 108.0 . .
C30 N2 C29 108.0 . .
C53 N2 C29 127.4(8) . .
C53 N2 C30 124.6(8) . .
C17 C16 Pd4 108.4(6) . .
C17 C16 C15 129.2(10) . .
C15 C16 Pd4 69.8(5) . .
C40 C41 C34 119.8(10) . .
C93 C88 N10 120.5(12) . .
C93 C88 C89 120.8(13) . .
C89 C88 N10 118.6(13) . .
C16 C15 Pd4 72.3(5) . .
C21 C15 Pd4 106.6(7) . .
C21 C15 C16 129.0(10) . .
C67 C68 N7 122.5(9) . .
C69 C68 N7 117.5(9) . .
C69 C68 C67 119.8(10) . .
C6 C5 Pd3 61.5(6) . .
C4 C5 Pd3 107.3(7) . .
C4 C5 C6 128.0(10) . .
C17 C18 Pd5 76.7(6) . .
C19 C18 Pd5 96.0(7) . .
C19 C18 C17 128.6(11) . .
C96 C95 N11 117.8(11) . .
C94 C95 N11 119.0(11) . .
C94 C95 C96 123.1(12) . .
C68 C69 C64 121.5(9) . .
C33 C34 C35 118.0(10) . .
C41 C34 C33 122.6(11) . .
C41 C34 C35 119.4(12) . .
C93 C92 C91 120.0(12) . .
C94 C92 C93 121.9(11) . .
C94 C92 C91 118.0(11) . .
C41 C40 N3 120.2(10) . .
C41 C40 C39 122.2(10) . .
C39 C40 N3 117.5(11) . .
C4 C3 Pd2 69.4(6) . .
C2 C3 Pd2 107.8(7) . .
C2 C3 C4 128.5(11) . .
C18 C19 Pd6 110.9(6) . .
C18 C19 C20 128.8(12) . .
C20 C19 Pd6 55.4(5) . .
C27 C28 Pd4 106.2(6) . .
C27 C28 C22 126.9(10) . .
C22 C28 Pd4 62.1(5) . .
C118 N14 C117 116.8(16) . .
C118 N14 C116 121.8(17) . .
C116 N14 C117 121.3(15) . .
C14 C13 Pd3 74.0(6) . .
C14 C13 C12 129.0(9) . .
C12 C13 Pd3 103.2(6) . .
C19 C20 Pd6 91.3(6) . .
C21 C20 Pd6 79.0(6) . .
C21 C20 C19 127.8(10) . .
C37 C36 C35 120.3(11) . .
C6 C7 Pd3 57.6(6) . .
C1 C7 Pd3 109.2(8) . .
C1 C7 C6 128.4(12) . .
C15 C21 Pd6 107.5(6) . .
C15 C21 C20 128.0(11) . .
C20 C21 Pd6 64.3(6) . .
C5 C4 Pd2 105.5(7) . .
C5 C4 C3 128.6(10) . .
C3 C4 Pd2 72.3(6) . .
C11 C12 Pd2 59.8(6) . .
C11 C12 C13 130.3(9) . .
C13 C12 Pd2 107.4(6) . .
C61 C60 C65 121.8(9) . .
N5 C60 C65 115.5(10) . .
N5 C60 C61 122.3(11) . .
O5 C89 C88 114.0(14) . .
O5 C89 C90 126.3(14) . .
C90 C89 C88 119.6(13) . .
O2 C39 C40 116.5(9) . .
O2 C39 C38 126.2(10) . .
C38 C39 C40 117.3(12) . .
C24 C23 Pd4 108.6(6) . .
C22 C23 Pd4 59.5(5) . .
C22 C23 C24 129.7(10) . .
C8 C9 Pd1 71.9(6) . .
C10 C9 Pd1 103.5(7) . .
C10 C9 C8 129.4(9) . .
C7 C1 Pd1 100.4(8) . .
C7 C1 C2 130.1(12) . .
C2 C1 Pd1 74.8(7) . .
C35 C38 C39 121.4(10) . .
N11 C98 S5 129.5(8) . .
N11 C98 N12 104.6(9) . .
N12 C98 S5 125.9(10) . .
O3 C61 C62 125.4(11) . .
O3 C61 C60 115.7(10) . .
C62 C61 C60 118.8(10) . .
O6 C96 C95 117.0(12) . .
C97 C96 O6 124.8(12) . .
C97 C96 C95 118.1(12) . .
C11 C10 Pd2 60.2(6) . .
C9 C10 Pd2 108.4(7) . .
C9 C10 C11 130.4(10) . .
O1 C37 C32 116.5(12) . .
O1 C37 C36 124.2(11) . .
C32 C37 C36 119.4(10) . .
C92 C91 C90 119.1(12) . .
C97 C91 C92 120.3(12) . .
C97 C91 C90 120.6(12) . .
C3 C2 Pd1 107.7(7) . .
C3 C2 C1 126.9(12) . .
C1 C2 Pd1 67.5(6) . .
C95 C94 C92 119.5(11) . .
C89 C90 C91 120.1(12) . .
N4 C55 C56 110.7(10) . .
O2 C49 C50 108.0(12) . .
C36 C35 C34 119.3(12) . .
C38 C35 C34 120.0(10) . .
C38 C35 C36 120.7(11) . .
C28 C22 Pd4 82.2(6) . .
C23 C22 Pd4 87.7(6) . .
C23 C22 C28 128.6(10) . .
O1 C45 C46 104.3(11) . .
C71 C72 N7 109.9(12) . .
C44 C43 N4 108.8(10) . .
C85 N9 C105 124.6(13) . .
C85 N9 C86 109.5(12) . .
C86 N9 C105 125.7(13) . .
C99 C100 N11 107.9(12) . .
C49 C50 C51 117.0(15) . .
C96 C97 C91 120.9(12) . .
N6 C57 S2 124.1(5) . .
N5 C57 S2 127.9(5) . .
N5 C57 N6 108.0 . .
C57 N6 C78 122.9(11) . .
C58 N6 C57 108.0 . .
C58 N6 C78 128.9(11) . .
N6 C58 C59 108.0 . .
C58 C59 N5 108.0 . .
C60 N5 C57 126.9(7) . .
C60 N5 C59 125.1(7) . .
C57 N5 C59 108.0 . .
O6 C110 C109 105(2) . .
C43 C44 N3 105.3(10) . .
C72 C71 N8 106.7(11) . .
C112 C111 N12 115.1(17) . .
C47 C46 C45 114.0(16) . .
C106 C105 N9 111.8(15) . .
C115 N13 C114 117.9(17) . .
C115 N13 C113 119.6(19) . .
C114 N13 C113 122.4(17) . .
F15 B4 F13 115.7(16) . .
F15 B4 F14 110.1(14) . .
F15 B4 F16 109.0(15) . .
F13 B4 F14 112.9(15) . .
F13 B4 F16 105.6(15) . .
F16 B4 F14 102.5(15) . .
F5AA B1AA F5AA 115.4(19) 2_655 .
F5AA B1AA F4AA 104.7(6) 2_655 2_655
F5AA B1AA F4AA 108.7(6) . 2_655
F5AA B1AA F4AA 108.7(6) 2_655 .
F5AA B1AA F4AA 104.7(6) . .
F4AA B1AA F4AA 114.9(19) . 2_655
O3 C76 C75 104.4(15) . .
O5 C104 C103 106.9(17) . .
N10 C85 S3 127.4(11) . .
N9 C85 S3 128.0(10) . .
N9 C85 N10 104.6(11) . .
C81 C82 O4 110.6(13) . .
N13 C115 O7 122.3(18) . .
O8 C118 N14 126.0(19) . .
N2 C53 C54 111.1(16) . .
C83 C84 N8 111.8(16) . .
C100 C99 N12 107.3(12) . .
C82 C81 C80 120.3(19) . .
C86 C87 N10 107.3(15) . .
C87 C86 N9 108.9(15) . .
C74 C75 C76 105.3(16) . .
C46 C47 C48 114(2) . .
C77 C78 N6 105(2) . .
C81 C80 C79 102(2) . .
C108 C109 C110 122(3) . .
C102 C103 C104 109.3(16) . .
C103 C102 C101 111.9(19) . .
C109 C108 C107 103(3) . .
C50 C51 C52 99.0(17) . .
C75 C74 C73 113.7(5) . .
F10 B3 F9 106.1(7) . .
F12 B3 F10 107.1(7) . .
F12 B3 F9 106.4(7) . .
F11 B3 F10 112.3(7) . .
F11 B3 F12 112.8(7) . .
F11 B3 F9 111.7(7) . .
F3 B1 F1 109.47(8) . .
F3 B1 F4 109.47(8) . .
F3 B1 F2 109.48(8) . .
F1 B1 F4 109.48(8) . .
F1 B1 F2 109.47(8) . .
F4 B1 F2 109.47(8) . .
F5 B2 F6 109.9(6) . .
F5 B2 F7 109.7(6) . .
F5 B2 F8 110.8(6) . .
F6 B2 F7 108.2(6) . .
F8 B2 F6 109.2(6) . .
F8 B2 F7 109.0(6) . .

loop_
_geom_bond_atom_site_label_1
_geom_bond_atom_site_label_2
_geom_bond_distance
_geom_bond_site_symmetry_2
Pd4 Pd5 2.7625(10) .
Pd4 Pd6 2.7824(10) .
Pd4 S4 2.424(3) .
Pd4 C16 2.213(9) .
Pd4 C15 2.180(9) .
Pd4 C28 2.439(10) .
Pd4 C23 2.524(10) .
Pd4 C22 2.176(9) .
Pd5 Pd6 2.7789(9) .
Pd5 S5 2.451(3) 7_656
Pd5 C25 2.259(9) .
Pd5 C24 2.192(9) .
Pd5 C17 2.309(10) .
Pd5 C18 2.170(10) .
Pd6 S6 2.470(3) 7_656
Pd6 C26 2.187(9) .
Pd6 C27 2.189(9) .
Pd6 C19 2.613(10) .
Pd6 C20 2.151(9) .
Pd6 C21 2.343(11) .
Pd2 Pd3 2.7758(10) .
Pd2 Pd1 2.7754(10) .
Pd2 S2 2.429(3) .
Pd2 C11 2.155(11) .
Pd2 C3 2.220(10) .
Pd2 C4 2.181(10) .
Pd2 C12 2.486(9) .
Pd2 C10 2.474(10) .
Pd3 Pd1 2.7749(10) .
Pd3 S3 2.428(3) .
Pd3 C14 2.211(9) .
Pd3 C6 2.148(10) .
Pd3 C5 2.426(10) .
Pd3 C13 2.143(10) .
Pd3 C7 2.543(12) .
Pd1 S1 2.475(3) .
Pd1 C8 2.210(9) .
Pd1 C9 2.187(10) .
Pd1 C1 2.154(12) .
Pd1 C2 2.251(11) .
S5 C98 1.698(10) .
S4 C70 1.694(10) .
S6 C42 1.692(11) .
S2 C57 1.695(7) .
S1 C29 1.688(6) .
S3 C85 1.694(12) .
O4 C67 1.370(12) .
O4 C82 1.523(16) .
O6 C96 1.367(15) .
O6 C110 1.41(2) .
N4 C42 1.366(12) .
N4 C55 1.446(13) .
N4 C43 1.391(15) .
O2 C39 1.344(14) .
O2 C49 1.407(15) .
O1 C37 1.364(12) .
O1 C45 1.466(15) .
O3 C61 1.359(13) .
O3 C76 1.44(2) .
N7 C70 1.353(13) .
N7 C68 1.441(13) .
N7 C72 1.393(14) .
N11 C95 1.463(15) .
N11 C98 1.341(14) .
N11 C100 1.380(13) .
C26 C25 1.411(14) .
C26 C27 1.409(14) .
F5AA B1AA 1.320(13) .
O5 C89 1.358(16) .
O5 C104 1.40(2) .
C63 C64 1.410(13) .
C63 C66 1.433(13) .
C63 C62 1.384(14) .
N8 C70 1.342(13) .
N8 C71 1.379(15) .
N8 C84 1.449(17) .
C64 C65 1.398(14) .
C64 C69 1.403(15) .
N3 C42 1.382(13) .
N3 C40 1.428(13) .
N3 C44 1.416(14) .
C25 C24 1.404(15) .
C66 C67 1.357(14) .
C14 C8 1.448(14) .
C14 C13 1.395(15) .
F15 B4 1.306(19) .
C27 C28 1.393(15) .
C24 C23 1.425(16) .
C67 C68 1.420(14) .
C11 C12 1.406(15) .
C11 C10 1.414(15) .
N10 C88 1.458(16) .
N10 C85 1.369(15) .
N10 C87 1.353(18) .
N12 C98 1.371(14) .
N12 C111 1.484(19) .
N12 C99 1.391(16) .
C65 C60 1.408(16) .
C33 C32 1.359(14) .
C33 C34 1.413(16) .
C8 C9 1.428(16) .
C32 N1 1.365(13) .
C32 C37 1.379(16) .
C62 C61 1.383(14) .
C6 C5 1.419(16) .
C6 C7 1.402(17) .
C17 C16 1.401(15) .
C17 C18 1.433(16) .
C93 C88 1.350(17) .
C93 C92 1.412(16) .
C29 N1 1.4200 .
C29 N2 1.4200 .
N1 C31 1.4200 .
C31 C30 1.4200 .
C30 N2 1.4200 .
N2 C53 1.419(16) .
C16 C15 1.430(14) .
C41 C34 1.409(14) .
C41 C40 1.349(16) .
C88 C89 1.439(19) .
C15 C21 1.400(15) .
C68 C69 1.361(14) .
C5 C4 1.392(16) .
C18 C19 1.395(17) .
C95 C96 1.391(16) .
C95 C94 1.352(15) .
F10 B3 1.340(9) .
C34 C35 1.421(16) .
C92 C91 1.416(16) .
C92 C94 1.403(16) .
C40 C39 1.428(15) .
F13 B4 1.332(19) .
C3 C4 1.444(17) .
C3 C2 1.406(17) .
C19 C20 1.433(17) .
F14 B4 1.439(19) .
C28 C22 1.438(16) .
N14 C117 1.49(2) .
N14 C118 1.27(2) .
N14 C116 1.432(19) .
C13 C12 1.417(15) .
C20 C21 1.427(17) .
C36 C37 1.402(17) .
C36 C35 1.416(14) .
C7 C1 1.374(19) .
C60 C61 1.389(16) .
C60 N5 1.385(11) .
C89 C90 1.378(19) .
C39 C38 1.412(14) .
C23 C22 1.366(16) .
C9 C10 1.380(15) .
C1 C2 1.427(19) .
C38 C35 1.366(16) .
F4AA B1AA 1.350(15) .
C96 C97 1.366(18) .
C91 C90 1.421(17) .
C91 C97 1.385(18) .
C55 C56 1.473(18) .
C49 C50 1.481(9) .
C45 C46 1.537(17) .
C72 C71 1.294(18) .
F16 B4 1.38(2) .
C43 C44 1.348(15) .
N9 C105 1.478(19) .
N9 C85 1.346(16) .
N9 C86 1.351(19) .
C100 C99 1.309(19) .
C50 C51 1.489(10) .
O7 C115 1.34(2) .
O8 C118 1.27(2) .
C57 N6 1.4200 .
C57 N5 1.4200 .
N6 C58 1.4200 .
N6 C78 1.53(2) .
C58 C59 1.4200 .
C59 N5 1.4200 .
C110 C109 1.58(3) .
F12 B3 1.333(9) .
C111 C112 1.45(2) .
C46 C47 1.37(2) .
C105 C106 1.44(2) .
N13 C115 1.32(2) .
N13 C114 1.403(19) .
N13 C113 1.49(3) .
C76 C75 1.55(2) .
C104 C103 1.484(5) .
C82 C81 1.46(2) .
C53 C54 1.52(2) .
C84 C83 1.36(2) .
C81 C80 1.476(5) .
F9 B3 1.350(9) .
C87 C86 1.31(2) .
C75 C74 1.4504(10) .
C47 C48 1.62(3) .
C78 C77 1.42(3) .
C80 C79 1.58(4) .
C109 C108 1.40(3) .
C103 C102 1.478(5) .
C102 C101 1.533(5) .
C107 C108 1.590(18) .
C51 C52 1.525(10) .
C74 C73 1.533(5) .
B3 F11 1.247(16) .
F3 B1 1.3398(10) .
F1 B1 1.3398(10) .
B1 F4 1.3399(10) .
B1 F2 1.3399(10) .
B2 F5 1.316(10) .
B2 F6 1.342(10) .
B2 F7 1.346(10) .
B2 F8 1.328(10) .

loop_
_platon_squeeze_void_nr
_platon_squeeze_void_average_x
_platon_squeeze_void_average_y
_platon_squeeze_void_average_z
_platon_squeeze_void_volume
_platon_squeeze_void_count_electrons
_platon_squeeze_void_content
1 0.000 0.000 0.225 2610 529 ' '
2 0.382 0.116 0.316 52 4 ' '
3 0.618 0.116 0.184 53 4 ' '
4 0.311 0.117 0.078 18 2 ' '
5 0.500 0.500 0.532 2610 529 ' '
6 0.689 0.117 0.422 19 2 ' '
7 0.250 0.250 0.500 298 64 ' '
8 0.750 0.250 1.000 298 64 ' '
9 0.221 0.163 0.103 22 4 ' '
10 0.779 0.163 0.397 22 4 ' '
11 0.118 0.384 0.684 53 4 ' '
12 0.882 0.384 0.816 52 4 ' '
13 0.279 0.337 0.897 22 4 ' '
14 0.721 0.337 0.603 22 4 ' '
15 0.189 0.383 0.922 19 2 ' '
16 0.811 0.383 0.578 18 2 ' '
17 0.118 0.616 0.184 53 4 ' '
18 0.882 0.616 0.316 52 4 ' '
19 0.189 0.617 0.422 19 2 ' '
20 0.811 0.617 0.078 18 2 ' '
21 0.250 0.750 1.000 298 64 ' '
22 0.750 0.750 0.500 298 64 ' '
23 0.279 0.663 0.397 22 4 ' '
24 0.721 0.663 0.103 22 4 ' '
25 0.382 0.884 0.816 52 4 ' '
26 0.618 0.884 0.684 53 4 ' '
27 0.221 0.837 0.603 22 4 ' '
28 0.779 0.837 0.897 22 4 ' '
29 0.311 0.883 0.578 18 2 ' '
30 0.689 0.883 0.922 19 2 ' '
